data_8100043
loop_
_publ_author_name
'Ye, Ming-De'
'Cheng, Ya-Qian'
'Li, Xin-Hua'
'Hu, Mao-Lin'

_publ_section_title
;
Crystal structure of bis[di(1,10-phenanthroline)azidocopper(II)] biphenyl-4,4'-
dicarboxylate pentahydrate, 
[Cu(C~12~H~8~N~2~)~2~N~3~]~2~(C~14~H~8~O~4~) &#x00B7; 5H~2~
;
_journal_issue 2
_journal_name_full 'Zeitschrift f\"ur Kristallographie - New Crystal Structures'
_journal_page_first 165
_journal_page_last 167
_journal_volume 219
_journal_year 2004
_chemical_formula_moiety '2(C24 H16 Cu N7), C14 H8 O4, 5(H2 O)'
_chemical_formula_sum 'C62 H50 Cu2 N14 O9'
_chemical_formula_weight 1262.24
_space_group_IT_number 13
_symmetry_cell_setting monoclinic
_symmetry_space_group_name_Hall '-P 2yac'
_symmetry_space_group_name_H-M 'P 1 2/n 1'
_cell_angle_alpha 90.00
_cell_angle_beta 96.150(2)
_cell_angle_gamma 90.00
_cell_formula_units_Z 2
_cell_length_a 15.7454(6)
_cell_length_b 7.9119(3)
_cell_length_c 22.3267(9)
_cell_measurement_temperature 293(2)
_cell_volume 2765.36(19)
_diffrn_ambient_temperature 273(2)
_exptl_crystal_density_diffrn 1.516
_cod_depositor_comments
;
The following automatic conversions were performed:
'_symmetry_cell_setting' value 'Monoclinic' changed to 'monoclinic'
according to '/home/saulius/struct/CIF-dictionaries/cif_core.dic'
dictionary named 'cif_core.dic' version 2.4.1 from 2010-06-29.

Automatic conversion script
Id: cif_fix_enum 1527 2010-12-29 10:47:43Z saulius 
;
_cod_original_sg_symbol_Hall -P2yac
_cod_original_sg_symbol_H-M 'P 2/n'
_cod_database_code 8100043

loop_
_symmetry_equiv_pos_as_xyz
'x, y, z'
'-x+1/2, y, -z+1/2'
'-x, -y, -z'
'x-1/2, -y, z-1/2'

loop_
_atom_site_label
_atom_site_type_symbol
_atom_site_fract_x
_atom_site_fract_y
_atom_site_fract_z
_atom_site_U_iso_or_equiv
_atom_site_adp_type
_atom_site_occupancy
_atom_site_symmetry_multiplicity
_atom_site_Wyckoff_symbol
_atom_site_calc_flag
_atom_site_refinement_flags
_atom_site_disorder_assembly
_atom_site_disorder_group
Cu1 Cu 0.78200(5) 0.64629(11) 0.54915(3) 0.0305(3) Uani 1 4 g d . . .
N1 N 0.6719(3) 0.7107(7) 0.5010(2) 0.0304(12) Uani 1 4 g d . . .
N2 N 0.6912(3) 0.5472(7) 0.6069(2) 0.0316(13) Uani 1 4 g d . . .
N3 N 0.8889(3) 0.5720(7) 0.6001(2) 0.0317(13) Uani 1 4 g d . . .
N4 N 0.8193(3) 0.4577(7) 0.4938(2) 0.0282(12) Uani 1 4 g d . . .
N5 N 0.8134(4) 0.8881(8) 0.5634(3) 0.0497(17) Uani 1 4 g d . . .
N6 N 0.7640(4) 1.0005(8) 0.5563(3) 0.0387(14) Uani 1 4 g d . . .
N7 N 0.7211(5) 1.1163(9) 0.5511(4) 0.070(2) Uani 1 4 g d . . .
O1 O 0.4053(3) 0.0450(8) 0.8078(2) 0.0563(16) Uani 1 4 g d . . .
O2 O 0.3849(3) -0.0644(7) 0.7152(2) 0.0496(14) Uani 1 4 g d . . .
O1W O 0.2497(4) 0.1495(8) 0.8308(3) 0.0544(16) Uani 1 4 g d . . .
O2W O 0.2500 0.7366(10) 0.7500 0.048(2) Uani 1 2 f d S . .
O3W O 0.3338(4) 0.4600(9) 0.6923(4) 0.073(2) Uani 1 4 g d . . .
C1 C 0.6007(3) 0.6853(7) 0.5296(3) 0.0226(13) Uani 1 4 g d . . .
C2 C 0.6641(4) 0.7936(9) 0.4490(3) 0.0363(16) Uani 1 4 g d . . .
H2 H 0.7129 0.8144 0.4301 0.044 Uiso 1 4 g calc R . .
C3 C 0.5860(4) 0.8505(9) 0.4218(3) 0.0400(17) Uani 1 4 g d . . .
H3 H 0.5823 0.9053 0.3848 0.048 Uiso 1 4 g calc R . .
C4 C 0.5146(4) 0.8249(9) 0.4502(3) 0.0370(17) Uani 1 4 g d . . .
H4 H 0.4620 0.8640 0.4327 0.044 Uiso 1 4 g calc R . .
C5 C 0.5197(4) 0.7404(8) 0.5055(3) 0.0287(15) Uani 1 4 g d . . .
C6 C 0.4481(4) 0.7062(9) 0.5383(3) 0.0376(17) Uani 1 4 g d . . .
H6 H 0.3941 0.7442 0.5232 0.045 Uiso 1 4 g calc R . .
C7 C 0.4580(4) 0.6198(9) 0.5904(3) 0.0396(17) Uani 1 4 g d . . .
H7 H 0.4105 0.5994 0.6107 0.048 Uiso 1 4 g calc R . .
C8 C 0.5395(4) 0.5585(9) 0.6154(3) 0.0327(15) Uani 1 4 g d . . .
C9 C 0.5515(5) 0.4631(9) 0.6683(3) 0.0409(17) Uani 1 4 g d . . .
H9 H 0.5053 0.4345 0.6890 0.049 Uiso 1 4 g calc R . .
C10 C 0.6317(5) 0.4131(10) 0.6890(3) 0.0472(19) Uani 1 4 g d . . .
H10 H 0.6411 0.3483 0.7238 0.057 Uiso 1 4 g calc R . .
C11 C 0.7001(5) 0.4599(9) 0.6575(3) 0.0436(18) Uani 1 4 g d . . .
H11 H 0.7549 0.4276 0.6730 0.052 Uiso 1 4 g calc R . .
C12 C 0.6110(4) 0.5949(8) 0.5861(3) 0.0257(14) Uani 1 4 g d . . .
C13 C 0.9318(4) 0.4486(8) 0.5737(3) 0.0273(14) Uani 1 4 g d . . .
C14 C 0.9212(5) 0.6329(10) 0.6523(3) 0.0420(18) Uani 1 4 g d . . .
H14 H 0.8917 0.7184 0.6698 0.050 Uiso 1 4 g calc R . .
C15 C 0.9973(5) 0.5755(10) 0.6825(3) 0.0426(18) Uani 1 4 g d . . .
H15 H 1.0182 0.6214 0.7195 0.051 Uiso 1 4 g calc R . .
C16 C 1.0410(4) 0.4506(9) 0.6570(3) 0.0383(17) Uani 1 4 g d . . .
H16 H 1.0915 0.4089 0.6770 0.046 Uiso 1 4 g calc R . .
C17 C 1.0097(4) 0.3847(8) 0.6005(3) 0.0311(15) Uani 1 4 g d . . .
C18 C 1.0521(4) 0.2604(9) 0.5681(3) 0.0372(17) Uani 1 4 g d . . .
H18 H 1.1040 0.2162 0.5850 0.045 Uiso 1 4 g calc R . .
C19 C 1.0184(4) 0.2061(8) 0.5136(3) 0.0355(16) Uani 1 4 g d . . .
H19 H 1.0485 0.1281 0.4930 0.043 Uiso 1 4 g calc R . .
C20 C 0.9377(4) 0.2649(8) 0.4867(3) 0.0301(15) Uani 1 4 g d . . .
C21 C 0.8976(5) 0.2074(9) 0.4310(3) 0.0433(18) Uani 1 4 g d . . .
H21 H 0.9231 0.1241 0.4096 0.052 Uiso 1 4 g calc R . .
C22 C 0.8214(5) 0.2749(10) 0.4089(3) 0.0442(18) Uani 1 4 g d . . .
H22 H 0.7937 0.2366 0.3726 0.053 Uiso 1 4 g calc R . .
C23 C 0.7849(4) 0.4020(9) 0.4410(3) 0.0368(16) Uani 1 4 g d . . .
H23 H 0.7338 0.4498 0.4244 0.044 Uiso 1 4 g calc R . .
C24 C 0.8948(4) 0.3880(8) 0.5167(3) 0.0256(14) Uani 1 4 g d . . .
C25 C 0.4301(4) -0.0055(9) 0.7598(3) 0.0338(16) Uani 1 4 g d . . .
C26 C 0.5255(4) 0.0030(8) 0.7554(3) 0.0286(14) Uani 1 4 g d . . .
C27 C 0.5602(4) -0.0575(9) 0.7047(3) 0.0310(15) Uani 1 4 g d . . .
H27 H 0.5245 -0.0996 0.6722 0.037 Uiso 1 4 g calc R . .
C28 C 0.6479(4) -0.0549(9) 0.7025(3) 0.0313(15) Uani 1 4 g d . . .
H28 H 0.6702 -0.0923 0.6679 0.038 Uiso 1 4 g calc R . .
C29 C 0.7028(4) 0.0022(8) 0.7508(3) 0.0263(14) Uani 1 4 g d . . .
C30 C 0.6677(4) 0.0620(8) 0.8013(3) 0.0302(15) Uani 1 4 g d . . .
H30 H 0.7035 0.1026 0.8340 0.036 Uiso 1 4 g calc R . .
C31 C 0.5801(4) 0.0621(9) 0.8036(3) 0.0297(15) Uani 1 4 g d . . .
H31 H 0.5577 0.1021 0.8378 0.036 Uiso 1 4 g calc R . .
H29 H 0.214(5) 0.076(10) 0.821(3) 0.045 Uiso 1 4 g d . . .
H33 H 0.291(5) 0.100(10) 0.820(3) 0.045 Uiso 1 4 g d . . .
H26 H 0.210(4) 0.800(10) 0.754(4) 0.045 Uiso 1 4 g d . . .
H24 H 0.300(5) 0.512(10) 0.711(3) 0.045 Uiso 1 4 g d . . .
H32 H 0.309(5) 0.368(11) 0.690(3) 0.045 Uiso 1 4 g d . . .

loop_
_atom_site_aniso_label
_atom_site_aniso_U_11
_atom_site_aniso_U_22
_atom_site_aniso_U_33
_atom_site_aniso_U_23
_atom_site_aniso_U_13
_atom_site_aniso_U_12
Cu1 0.0265(4) 0.0349(5) 0.0291(4) -0.0014(4) -0.0023(3) 0.0105(4)
N1 0.027(3) 0.036(3) 0.027(3) 0.002(2) -0.002(2) 0.003(2)
N2 0.034(3) 0.034(3) 0.026(3) 0.004(2) 0.000(2) 0.006(3)
N3 0.033(3) 0.034(3) 0.027(3) 0.001(2) -0.002(2) 0.007(3)
N4 0.027(3) 0.031(3) 0.025(3) -0.005(2) -0.001(2) 0.001(2)
N5 0.037(3) 0.038(4) 0.069(5) -0.012(3) -0.012(3) 0.007(3)
N6 0.043(4) 0.026(3) 0.047(4) -0.004(3) 0.003(3) 0.000(3)
N7 0.083(6) 0.045(5) 0.077(5) -0.005(4) -0.009(4) 0.032(4)
O1 0.024(3) 0.093(5) 0.053(3) -0.014(3) 0.012(2) 0.000(3)
O2 0.022(2) 0.071(4) 0.054(3) -0.011(3) 0.001(2) -0.002(3)
O1W 0.035(3) 0.067(4) 0.062(4) -0.021(3) 0.012(3) 0.004(3)
O2W 0.038(4) 0.038(5) 0.070(5) 0.000 0.013(4) 0.000
O3W 0.070(5) 0.054(4) 0.102(6) -0.005(4) 0.044(4) -0.008(3)
C1 0.019(3) 0.022(3) 0.027(3) -0.005(3) 0.001(2) 0.002(2)
C2 0.036(4) 0.047(4) 0.026(4) 0.002(3) 0.003(3) -0.003(3)
C3 0.046(4) 0.041(4) 0.031(4) 0.009(3) -0.002(3) 0.001(4)
C4 0.037(4) 0.037(4) 0.034(4) -0.004(3) -0.012(3) 0.010(3)
C5 0.028(3) 0.027(3) 0.028(3) -0.009(3) -0.011(3) 0.006(3)
C6 0.026(3) 0.043(4) 0.043(4) -0.008(3) -0.001(3) 0.003(3)
C7 0.034(4) 0.048(5) 0.038(4) -0.012(4) 0.008(3) -0.004(3)
C8 0.037(4) 0.033(4) 0.028(4) -0.005(3) 0.001(3) -0.004(3)
C9 0.045(4) 0.040(4) 0.039(4) -0.004(3) 0.011(3) -0.004(3)
C10 0.071(5) 0.036(4) 0.034(4) 0.011(3) 0.003(4) -0.005(4)
C11 0.051(4) 0.037(4) 0.042(4) 0.011(3) 0.000(3) 0.008(4)
C12 0.033(3) 0.020(3) 0.023(3) -0.003(3) 0.001(3) 0.002(3)
C13 0.025(3) 0.025(3) 0.033(4) 0.005(3) 0.006(3) 0.001(3)
C14 0.049(4) 0.041(4) 0.034(4) -0.002(3) -0.006(3) 0.008(4)
C15 0.054(5) 0.041(4) 0.030(4) -0.002(3) -0.010(3) -0.004(4)
C16 0.035(4) 0.034(4) 0.043(4) 0.010(3) -0.009(3) -0.006(3)
C17 0.032(3) 0.023(4) 0.038(4) 0.009(3) 0.003(3) -0.001(3)
C18 0.030(4) 0.032(4) 0.049(5) 0.012(3) 0.002(3) 0.005(3)
C19 0.037(4) 0.027(4) 0.045(4) 0.005(3) 0.016(3) 0.012(3)
C20 0.037(4) 0.024(3) 0.032(4) 0.004(3) 0.012(3) -0.002(3)
C21 0.058(5) 0.032(4) 0.043(4) -0.004(3) 0.017(4) 0.001(4)
C22 0.058(5) 0.043(5) 0.031(4) -0.004(3) -0.001(3) -0.006(4)
C23 0.039(4) 0.036(4) 0.035(4) -0.002(3) 0.002(3) -0.001(3)
C24 0.029(3) 0.023(3) 0.025(3) 0.005(3) 0.004(3) -0.003(3)
C25 0.026(3) 0.035(4) 0.042(4) 0.008(3) 0.008(3) 0.001(3)
C26 0.022(3) 0.031(4) 0.033(4) 0.007(3) 0.004(3) 0.005(3)
C27 0.026(3) 0.034(4) 0.031(4) -0.002(3) -0.005(3) 0.001(3)
C28 0.025(3) 0.037(4) 0.032(4) -0.009(3) 0.002(3) -0.004(3)
C29 0.020(3) 0.030(3) 0.029(3) 0.005(3) 0.004(2) 0.004(3)
C30 0.028(3) 0.032(4) 0.029(3) -0.004(3) -0.006(3) -0.007(3)
C31 0.025(3) 0.036(4) 0.029(3) 0.003(3) 0.010(3) 0.005(3)

loop_
_geom_bond_atom_site_label_1
_geom_bond_atom_site_label_2
_geom_bond_distance
_geom_bond_site_symmetry_2
_geom_bond_publ_flag
Cu1 N5 1.993(6) . ?
Cu1 N1 2.005(5) . ?
Cu1 N3 2.015(5) . ?
Cu1 N4 2.064(5) . ?
Cu1 N2 2.172(5) . ?
N1 C2 1.328(8) . ?
N1 C1 1.362(8) . ?
N2 C11 1.319(8) . ?
N2 C12 1.352(8) . ?
N3 C14 1.312(8) . ?
N3 C13 1.357(8) . ?
N4 C23 1.318(8) . ?
N4 C24 1.359(8) . ?
N5 N6 1.181(8) . ?
N6 N7 1.136(8) . ?
O1 C25 1.245(8) . ?
O2 C25 1.250(8) . ?
O1W H29 0.82(8) . ?
O1W H33 0.82(8) . ?
O2W H26 0.82(7) . ?
O3W H24 0.82(8) . ?
O3W H32 0.82(8) . ?
C1 C5 1.399(8) . ?
C1 C12 1.445(8) . ?
C2 C3 1.388(9) . ?
C2 H2 0.9300 . ?
C3 C4 1.364(10) . ?
C3 H3 0.9300 . ?
C4 C5 1.397(9) . ?
C4 H4 0.9300 . ?
C5 C6 1.435(9) . ?
C6 C7 1.344(10) . ?
C6 H6 0.9300 . ?
C7 C8 1.428(9) . ?
C7 H7 0.9300 . ?
C8 C12 1.390(9) . ?
C8 C9 1.398(10) . ?
C9 C10 1.356(10) . ?
C9 H9 0.9300 . ?
C10 C11 1.398(10) . ?
C10 H10 0.9300 . ?
C11 H11 0.9300 . ?
C13 C17 1.399(8) . ?
C13 C24 1.426(9) . ?
C14 C15 1.388(10) . ?
C14 H14 0.9300 . ?
C15 C16 1.363(10) . ?
C15 H15 0.9300 . ?
C16 C17 1.405(9) . ?
C16 H16 0.9300 . ?
C17 C18 1.429(10) . ?
C18 C19 1.344(10) . ?
C18 H18 0.9300 . ?
C19 C20 1.424(9) . ?
C19 H19 0.9300 . ?
C20 C24 1.397(9) . ?
C20 C21 1.409(10) . ?
C21 C22 1.357(10) . ?
C21 H21 0.9300 . ?
C22 C23 1.394(10) . ?
C22 H22 0.9300 . ?
C23 H23 0.9300 . ?
C25 C26 1.518(8) . ?
C26 C31 1.384(9) . ?
C26 C27 1.394(9) . ?
C27 C28 1.386(8) . ?
C27 H27 0.9300 . ?
C28 C29 1.384(9) . ?
C28 H28 0.9300 . ?
C29 C30 1.391(9) . ?
C29 C29 1.491(11) 2_656 ?
C30 C31 1.386(8) . ?
C30 H30 0.9300 . ?
C31 H31 0.9300 . ?
